data_4514801
loop_
_publ_author_name
'Sahani, Rajkumar Lalji'
'Liu, Rai-Shung'

_publ_section_title
;
 Gold-Catalyzed Oxidative Arylations of 3-Butyn-1-ols and 2-Propyn-1-ols
 with Nitrones to Yield Distinct Fused Indoles Bearing a Heterocyclic Ring
;
_journal_issue 7
_journal_name_full 'ACS Catalysis'
_journal_page_first 5890
_journal_paper_doi 10.1021/acscatal.9b01491
_journal_volume 9
_journal_year 2019
_chemical_formula_moiety 'C18 H19 N O2'
_chemical_formula_sum 'C18 H19 N O2'
_chemical_formula_weight 281.34
_space_group_IT_number 2
_space_group_name_Hall '-P 1'
_space_group_name_H-M_alt 'P -1'
_symmetry_cell_setting triclinic
_symmetry_space_group_name_Hall '-P 1'
_symmetry_space_group_name_H-M 'P -1'
_atom_sites_solution_hydrogens geom
_atom_sites_solution_primary direct
_atom_sites_solution_secondary difmap
_audit_creation_method SHELXL-97
_cell_angle_alpha 93.054(7)
_cell_angle_beta 90.750(6)
_cell_angle_gamma 99.872(6)
_cell_formula_units_Z 4
_cell_length_a 9.859(2)
_cell_length_b 10.008(2)
_cell_length_c 15.838(4)
_cell_measurement_reflns_used 9304
_cell_measurement_temperature 200(2)
_cell_measurement_theta_max 24.615
_cell_measurement_theta_min 2.374
_cell_volume 1537.0(6)
_computing_molecular_graphics 'Ortep-3 for Windows (Farrugia, 1997)'
_computing_publication_material 'WinGX publication routines (Farrugia, 2005)'
_computing_structure_refinement 'SHELXL-2014/7 (Sheldrick, 2014)'
_computing_structure_solution 'SHELXL-2014/7 (Sheldrick, 2014)'
_diffrn_ambient_temperature 200(2)
_diffrn_measured_fraction_theta_full 0.997
_diffrn_measured_fraction_theta_max 0.997
_diffrn_measurement_device_type 'D8 Venture'
_diffrn_radiation_monochromator graphite
_diffrn_radiation_source 'fine-focus sealed tube'
_diffrn_radiation_type MoK\a
_diffrn_radiation_wavelength 0.71073
_diffrn_reflns_av_R_equivalents 0.0775
_diffrn_reflns_av_sigmaI/netI 0.0382
_diffrn_reflns_limit_h_max 11
_diffrn_reflns_limit_h_min -11
_diffrn_reflns_limit_k_max 11
_diffrn_reflns_limit_k_min -11
_diffrn_reflns_limit_l_max 18
_diffrn_reflns_limit_l_min -18
_diffrn_reflns_number 54440
_diffrn_reflns_theta_full 25.03
_diffrn_reflns_theta_max 25.03
_diffrn_reflns_theta_min 2.44
_exptl_absorpt_coefficient_mu 0.079
_exptl_absorpt_correction_T_max 0.9961
_exptl_absorpt_correction_T_min 0.9906
_exptl_absorpt_correction_type multi-scan
_exptl_absorpt_process_details SADABS
_exptl_crystal_colour colorless
_exptl_crystal_density_diffrn 1.216
_exptl_crystal_density_method 'not measured'
_exptl_crystal_description prism
_exptl_crystal_F_000 600
_exptl_crystal_size_max 0.12
_exptl_crystal_size_mid 0.09
_exptl_crystal_size_min 0.05
_refine_diff_density_max 0.159
_refine_diff_density_min -0.230
_refine_diff_density_rms 0.043
_refine_ls_extinction_method none
_refine_ls_goodness_of_fit_ref 1.118
_refine_ls_hydrogen_treatment constr
_refine_ls_matrix_type full
_refine_ls_number_parameters 383
_refine_ls_number_reflns 5417
_refine_ls_number_restraints 0
_refine_ls_restrained_S_all 1.118
_refine_ls_R_factor_all 0.0846
_refine_ls_R_factor_gt 0.0438
_refine_ls_shift/su_max 0.000
_refine_ls_shift/su_mean 0.000
_refine_ls_structure_factor_coef Fsqd
_refine_ls_weighting_details 'calc w=1/[\s^2^(Fo^2^)+(0.0488P)^2^+0.4710P] where P=(Fo^2^+2Fc^2^)/3'
_refine_ls_weighting_scheme calc
_refine_ls_wR_factor_gt 0.0984
_refine_ls_wR_factor_ref 0.1275
_reflns_number_gt 3688
_reflns_number_total 5417
_reflns_threshold_expression >2sigma(I)
_cod_data_source_file cs9b01491_si_004.cif
_cod_data_source_block d20534
_cod_database_code 4514801

loop_
_symmetry_equiv_pos_as_xyz
'x, y, z'
'-x, -y, -z'

loop_
_atom_site_label
_atom_site_type_symbol
_atom_site_fract_x
_atom_site_fract_y
_atom_site_fract_z
_atom_site_U_iso_or_equiv
_atom_site_adp_type
_atom_site_occupancy
_atom_site_symmetry_multiplicity
_atom_site_calc_flag
_atom_site_refinement_flags
C1 C 0.28552(19) 0.2574(2) 0.66296(12) 0.0334(5) Uani 1 1 d .
C2 C 0.13883(19) 0.2193(2) 0.62858(13) 0.0365(5) Uani 1 1 d .
C3 C 0.1323(3) 0.2304(3) 0.53349(14) 0.0561(7) Uani 1 1 d .
H3A H 0.1716 0.1566 0.5055 0.084 Uiso 1 1 calc R
H3B H 0.1848 0.3180 0.5188 0.084 Uiso 1 1 calc R
H3C H 0.0361 0.2238 0.5148 0.084 Uiso 1 1 calc R
C4 C 0.0500(2) 0.0929(2) 0.65710(16) 0.0505(6) Uani 1 1 d .
H4A H -0.0472 0.0985 0.6473 0.076 Uiso 1 1 calc R
H4B H 0.0670 0.0845 0.7175 0.076 Uiso 1 1 calc R
H4C H 0.0722 0.0133 0.6250 0.076 Uiso 1 1 calc R
C5 C 0.25066(18) 0.3894(2) 0.70297(12) 0.0331(5) Uani 1 1 d .
H5 H 0.2943 0.4700 0.6724 0.040 Uiso 1 1 calc R
C6 C 0.27020(19) 0.41415(19) 0.79831(12) 0.0327(5) Uani 1 1 d .
H6 H 0.3715 0.4320 0.8109 0.039 Uiso 1 1 calc R
C7 C 0.21335(19) 0.54017(19) 0.83021(12) 0.0325(4) Uani 1 1 d .
C8 C 0.2827(2) 0.6689(2) 0.81442(13) 0.0420(5) Uani 1 1 d .
H8 H 0.3665 0.6786 0.7846 0.050 Uiso 1 1 calc R
C9 C 0.2302(2) 0.7838(2) 0.84194(15) 0.0492(6) Uani 1 1 d .
H9 H 0.2780 0.8715 0.8305 0.059 Uiso 1 1 calc R
C10 C 0.1094(2) 0.7711(2) 0.88556(15) 0.0491(6) Uani 1 1 d .
H10 H 0.0735 0.8498 0.9038 0.059 Uiso 1 1 calc R
C11 C 0.0407(2) 0.6443(2) 0.90279(15) 0.0455(6) Uani 1 1 d .
H11 H -0.0419 0.6354 0.9337 0.055 Uiso 1 1 calc R
C12 C 0.0921(2) 0.5293(2) 0.87493(13) 0.0382(5) Uani 1 1 d .
H12 H 0.0437 0.4420 0.8866 0.046 Uiso 1 1 calc R
C13 C 0.2389(2) 0.2732(2) 0.92331(13) 0.0351(5) Uani 1 1 d .
C14 C 0.3235(2) 0.3711(2) 0.97527(13) 0.0398(5) Uani 1 1 d .
H14 H 0.3635 0.4551 0.9535 0.048 Uiso 1 1 calc R
C15 C 0.3491(2) 0.3456(3) 1.05885(14) 0.0507(6) Uani 1 1 d .
H15 H 0.4064 0.4128 1.0940 0.061 Uiso 1 1 calc R
C16 C 0.2926(3) 0.2240(3) 1.09155(16) 0.0594(7) Uani 1 1 d .
H16 H 0.3116 0.2070 1.1486 0.071 Uiso 1 1 calc R
C17 C 0.2081(3) 0.1269(3) 1.04046(17) 0.0584(7) Uani 1 1 d .
H17 H 0.1687 0.0429 1.0626 0.070 Uiso 1 1 calc R
C18 C 0.1805(2) 0.1515(2) 0.95713(15) 0.0463(6) Uani 1 1 d .
H18 H 0.1212 0.0847 0.9228 0.056 Uiso 1 1 calc R
C19 C 0.7830(2) 0.2425(2) 0.82743(12) 0.0356(5) Uani 1 1 d .
C20 C 0.63522(19) 0.2061(2) 0.85521(13) 0.0372(5) Uani 1 1 d .
C21 C 0.6239(2) 0.2149(3) 0.95043(14) 0.0547(6) Uani 1 1 d .
H21A H 0.5273 0.2115 0.9653 0.082 Uiso 1 1 calc R
H21B H 0.6786 0.3004 0.9735 0.082 Uiso 1 1 calc R
H21C H 0.6585 0.1384 0.9741 0.082 Uiso 1 1 calc R
C22 C 0.5464(2) 0.0818(2) 0.81376(16) 0.0516(6) Uani 1 1 d .
H22A H 0.5673 0.0748 0.7535 0.077 Uiso 1 1 calc R
H22B H 0.4491 0.0891 0.8201 0.077 Uiso 1 1 calc R
H22C H 0.5650 0.0007 0.8407 0.077 Uiso 1 1 calc R
C23 C 0.75200(19) 0.3765(2) 0.79695(13) 0.0348(5) Uani 1 1 d .
H23 H 0.7960 0.4555 0.8350 0.042 Uiso 1 1 calc R
C24 C 0.77417(19) 0.40443(19) 0.70440(13) 0.0347(5) Uani 1 1 d .
H24 H 0.8754 0.4147 0.6947 0.042 Uiso 1 1 calc R
C25 C 0.7296(2) 0.5381(2) 0.68316(13) 0.0386(5) Uani 1 1 d .
C26 C 0.8154(3) 0.6602(2) 0.70402(15) 0.0529(6) Uani 1 1 d .
H26 H 0.9026 0.6608 0.7304 0.063 Uiso 1 1 calc R
C27 C 0.7735(4) 0.7835(2) 0.68623(17) 0.0720(9) Uani 1 1 d .
H27 H 0.8320 0.8674 0.7010 0.086 Uiso 1 1 calc R
C28 C 0.6477(4) 0.7821(3) 0.64742(19) 0.0728(9) Uani 1 1 d .
H28 H 0.6193 0.8654 0.6359 0.087 Uiso 1 1 calc R
C29 C 0.5632(3) 0.6624(3) 0.62537(19) 0.0707(8) Uani 1 1 d .
H29 H 0.4770 0.6621 0.5978 0.085 Uiso 1 1 calc R
C30 C 0.6042(2) 0.5408(2) 0.64343(16) 0.0550(7) Uani 1 1 d .
H30 H 0.5448 0.4576 0.6282 0.066 Uiso 1 1 calc R
C31 C 0.7304(2) 0.2701(2) 0.56684(13) 0.0353(5) Uani 1 1 d .
C32 C 0.8166(2) 0.3664(2) 0.52292(14) 0.0413(5) Uani 1 1 d .
H32 H 0.8598 0.4489 0.5514 0.050 Uiso 1 1 calc R
C33 C 0.8396(2) 0.3419(3) 0.43739(14) 0.0494(6) Uani 1 1 d .
H33 H 0.8978 0.4084 0.4078 0.059 Uiso 1 1 calc R
C34 C 0.7787(3) 0.2223(3) 0.39522(15) 0.0544(6) Uani 1 1 d .
H34 H 0.7960 0.2055 0.3371 0.065 Uiso 1 1 calc R
C35 C 0.6922(3) 0.1267(2) 0.43833(15) 0.0533(6) Uani 1 1 d .
H35 H 0.6498 0.0441 0.4095 0.064 Uiso 1 1 calc R
C36 C 0.6669(2) 0.1504(2) 0.52294(14) 0.0444(5) Uani 1 1 d .
H36 H 0.6057 0.0847 0.5515 0.053 Uiso 1 1 calc R
N1 N 0.21295(17) 0.28935(15) 0.83722(10) 0.0345(4) Uani 1 1 d .
H1 H 0.1194 0.2498 0.8180 0.041 Uiso 1 1 d R
N2 N 0.70810(17) 0.28534(16) 0.65398(10) 0.0359(4) Uani 1 1 d .
H2 H 0.6151 0.2524 0.6655 0.043 Uiso 1 1 d R
O1 O 0.38711(14) 0.20654(15) 0.65694(9) 0.0444(4) Uani 1 1 d .
O2 O 0.10787(13) 0.34292(14) 0.67509(8) 0.0371(3) Uani 1 1 d .
O3 O 0.88293(14) 0.18833(15) 0.83128(10) 0.0470(4) Uani 1 1 d .
O4 O 0.60811(13) 0.33207(13) 0.81755(9) 0.0366(3) Uani 1 1 d .

loop_
_atom_site_aniso_label
_atom_site_aniso_U_11
_atom_site_aniso_U_22
_atom_site_aniso_U_33
_atom_site_aniso_U_23
_atom_site_aniso_U_13
_atom_site_aniso_U_12
C1 0.0307(10) 0.0378(11) 0.0325(11) 0.0048(9) 0.0041(8) 0.0073(9)
C2 0.0314(10) 0.0403(12) 0.0395(12) -0.0059(9) -0.0003(9) 0.0135(9)
C3 0.0577(15) 0.0757(18) 0.0403(14) -0.0083(12) -0.0069(11) 0.0312(13)
C4 0.0368(12) 0.0448(13) 0.0668(16) -0.0112(11) 0.0043(11) 0.0024(10)
C5 0.0256(10) 0.0349(11) 0.0392(12) 0.0026(9) 0.0029(8) 0.0059(8)
C6 0.0272(10) 0.0326(11) 0.0380(12) 0.0030(9) 0.0011(8) 0.0038(8)
C7 0.0340(10) 0.0302(11) 0.0329(11) 0.0006(8) -0.0039(8) 0.0054(9)
C8 0.0457(12) 0.0367(12) 0.0416(13) 0.0026(10) 0.0022(10) 0.0010(10)
C9 0.0637(15) 0.0275(12) 0.0541(15) 0.0013(10) -0.0028(12) 0.0019(11)
C10 0.0533(14) 0.0351(13) 0.0598(16) -0.0077(11) -0.0060(12) 0.0140(11)
C11 0.0342(11) 0.0430(13) 0.0597(15) -0.0053(11) -0.0006(10) 0.0107(10)
C12 0.0308(11) 0.0325(11) 0.0511(13) -0.0003(9) -0.0014(9) 0.0059(9)
C13 0.0356(11) 0.0355(11) 0.0384(12) 0.0044(9) 0.0062(9) 0.0172(9)
C14 0.0359(11) 0.0462(13) 0.0396(13) 0.0013(10) 0.0015(9) 0.0140(10)
C15 0.0467(13) 0.0717(17) 0.0394(14) -0.0006(12) 0.0009(10) 0.0278(12)
C16 0.0658(16) 0.084(2) 0.0416(14) 0.0149(14) 0.0141(13) 0.0459(16)
C17 0.0680(17) 0.0577(16) 0.0607(17) 0.0272(14) 0.0251(14) 0.0338(14)
C18 0.0534(14) 0.0379(12) 0.0522(15) 0.0103(10) 0.0128(11) 0.0176(11)
C19 0.0326(11) 0.0400(12) 0.0348(12) -0.0008(9) -0.0004(9) 0.0086(9)
C20 0.0309(11) 0.0409(12) 0.0429(12) 0.0076(9) 0.0042(9) 0.0136(9)
C21 0.0548(14) 0.0741(17) 0.0442(14) 0.0151(12) 0.0118(11) 0.0319(13)
C22 0.0431(13) 0.0404(13) 0.0705(17) 0.0130(12) -0.0033(11) 0.0020(10)
C23 0.0255(10) 0.0367(11) 0.0420(12) -0.0012(9) -0.0001(8) 0.0055(8)
C24 0.0268(10) 0.0335(11) 0.0434(12) 0.0016(9) 0.0043(9) 0.0045(8)
C25 0.0424(12) 0.0328(12) 0.0413(13) 0.0054(9) 0.0157(10) 0.0069(9)
C26 0.0729(17) 0.0414(14) 0.0404(13) 0.0041(10) 0.0108(12) -0.0026(12)
C27 0.131(3) 0.0330(14) 0.0485(16) 0.0051(12) 0.0289(17) -0.0001(16)
C28 0.109(2) 0.0542(18) 0.0676(19) 0.0217(14) 0.0380(18) 0.0413(18)
C29 0.0633(17) 0.0622(19) 0.098(2) 0.0321(16) 0.0295(16) 0.0335(15)
C30 0.0387(13) 0.0482(14) 0.0836(19) 0.0186(13) 0.0159(12) 0.0169(11)
C31 0.0333(10) 0.0374(12) 0.0392(12) 0.0034(9) 0.0014(9) 0.0165(9)
C32 0.0375(11) 0.0452(13) 0.0437(13) 0.0066(10) 0.0045(10) 0.0121(10)
C33 0.0468(13) 0.0651(16) 0.0429(14) 0.0140(12) 0.0077(11) 0.0243(12)
C34 0.0632(16) 0.0703(17) 0.0377(13) 0.0032(13) 0.0005(12) 0.0340(14)
C35 0.0656(16) 0.0494(14) 0.0480(15) -0.0085(12) -0.0105(12) 0.0231(13)
C36 0.0504(13) 0.0377(12) 0.0461(14) 0.0021(10) -0.0024(10) 0.0110(10)
N1 0.0361(9) 0.0296(9) 0.0374(10) 0.0029(7) 0.0008(7) 0.0043(7)
N2 0.0340(9) 0.0347(10) 0.0385(10) 0.0014(8) 0.0033(7) 0.0043(7)
O1 0.0303(8) 0.0493(9) 0.0554(10) -0.0060(7) -0.0014(7) 0.0144(7)
O2 0.0287(7) 0.0430(8) 0.0410(8) -0.0040(6) -0.0005(6) 0.0118(6)
O3 0.0340(8) 0.0545(10) 0.0570(10) 0.0098(8) 0.0043(7) 0.0183(7)
O4 0.0284(7) 0.0396(8) 0.0442(9) 0.0072(6) 0.0045(6) 0.0111(6)

loop_
_atom_type_symbol
_atom_type_description
_atom_type_scat_dispersion_real
_atom_type_scat_dispersion_imag
_atom_type_scat_source
C C 0.0033 0.0016 'International Tables Vol C Tables 4.2.6.8 and 6.1.1.4'
H H 0.0000 0.0000 'International Tables Vol C Tables 4.2.6.8 and 6.1.1.4'
N N 0.0061 0.0033 'International Tables Vol C Tables 4.2.6.8 and 6.1.1.4'
O O 0.0106 0.0060 'International Tables Vol C Tables 4.2.6.8 and 6.1.1.4'

loop_
_geom_angle_atom_site_label_1
_geom_angle_atom_site_label_2
_geom_angle_atom_site_label_3
_geom_angle
O1 C1 C2 134.35(19)
O1 C1 C5 135.89(19)
C2 C1 C5 89.66(14)
O2 C2 C4 111.40(16)
O2 C2 C1 87.90(14)
C4 C2 C1 119.04(18)
O2 C2 C3 111.95(17)
C4 C2 C3 112.76(19)
C1 C2 C3 111.36(17)
C2 C3 H3A 109.5
C2 C3 H3B 109.5
H3A C3 H3B 109.5
C2 C3 H3C 109.5
H3A C3 H3C 109.5
H3B C3 H3C 109.5
C2 C4 H4A 109.5
C2 C4 H4B 109.5
H4A C4 H4B 109.5
C2 C4 H4C 109.5
H4A C4 H4C 109.5
H4B C4 H4C 109.5
O2 C5 C6 114.08(15)
O2 C5 C1 88.40(14)
C6 C5 C1 117.66(16)
O2 C5 H5 111.6
C6 C5 H5 111.6
C1 C5 H5 111.6
N1 C6 C5 107.91(16)
N1 C6 C7 115.17(16)
C5 C6 C7 111.45(15)
N1 C6 H6 107.3
C5 C6 H6 107.3
C7 C6 H6 107.3
C8 C7 C12 118.46(18)
C8 C7 C6 120.15(18)
C12 C7 C6 121.39(17)
C7 C8 C9 120.4(2)
C7 C8 H8 119.8
C9 C8 H8 119.8
C10 C9 C8 120.4(2)
C10 C9 H9 119.8
C8 C9 H9 119.8
C9 C10 C11 119.9(2)
C9 C10 H10 120.1
C11 C10 H10 120.1
C10 C11 C12 120.0(2)
C10 C11 H11 120.0
C12 C11 H11 120.0
C7 C12 C11 120.89(19)
C7 C12 H12 119.6
C11 C12 H12 119.6
C18 C13 C14 118.8(2)
C18 C13 N1 117.95(19)
C14 C13 N1 123.23(18)
C15 C14 C13 120.0(2)
C15 C14 H14 120.0
C13 C14 H14 120.0
C16 C15 C14 120.9(2)
C16 C15 H15 119.5
C14 C15 H15 119.5
C15 C16 C17 119.3(2)
C15 C16 H16 120.3
C17 C16 H16 120.3
C16 C17 C18 120.4(2)
C16 C17 H17 119.8
C18 C17 H17 119.8
C17 C18 C13 120.6(2)
C17 C18 H18 119.7
C13 C18 H18 119.7
O3 C19 C20 134.20(19)
O3 C19 C23 136.05(19)
C20 C19 C23 89.70(14)
O4 C20 C22 111.35(16)
O4 C20 C21 111.54(16)
C22 C20 C21 113.06(19)
O4 C20 C19 87.82(14)
C22 C20 C19 118.31(17)
C21 C20 C19 112.17(18)
C20 C21 H21A 109.5
C20 C21 H21B 109.5
H21A C21 H21B 109.5
C20 C21 H21C 109.5
H21A C21 H21C 109.5
H21B C21 H21C 109.5
C20 C22 H22A 109.5
C20 C22 H22B 109.5
H22A C22 H22B 109.5
C20 C22 H22C 109.5
H22A C22 H22C 109.5
H22B C22 H22C 109.5
O4 C23 C24 113.85(15)
O4 C23 C19 88.47(14)
C24 C23 C19 117.97(16)
O4 C23 H23 111.5
C24 C23 H23 111.5
C19 C23 H23 111.5
N2 C24 C23 107.98(16)
N2 C24 C25 115.42(17)
C23 C24 C25 111.30(16)
N2 C24 H24 107.3
C23 C24 H24 107.3
C25 C24 H24 107.3
C26 C25 C30 118.4(2)
C26 C25 C24 119.9(2)
C30 C25 C24 121.70(19)
C25 C26 C27 120.1(3)
C25 C26 H26 120.0
C27 C26 H26 120.0
C28 C27 C26 119.8(3)
C28 C27 H27 120.1
C26 C27 H27 120.1
C29 C28 C27 120.7(2)
C29 C28 H28 119.7
C27 C28 H28 119.7
C28 C29 C30 119.5(3)
C28 C29 H29 120.2
C30 C29 H29 120.2
C25 C30 C29 121.5(2)
C25 C30 H30 119.2
C29 C30 H30 119.2
C32 C31 C36 118.6(2)
C32 C31 N2 123.07(19)
C36 C31 N2 118.30(19)
C33 C32 C31 120.2(2)
C33 C32 H32 119.9
C31 C32 H32 119.9
C34 C33 C32 120.7(2)
C34 C33 H33 119.6
C32 C33 H33 119.6
C33 C34 C35 119.4(2)
C33 C34 H34 120.3
C35 C34 H34 120.3
C36 C35 C34 120.6(2)
C36 C35 H35 119.7
C34 C35 H35 119.7
C35 C36 C31 120.6(2)
C35 C36 H36 119.7
C31 C36 H36 119.7
C13 N1 C6 120.62(16)
C13 N1 H1 113.7
C6 N1 H1 114.5
C31 N2 C24 121.55(16)
C31 N2 H2 110.1
C24 N2 H2 116.5
C5 O2 C2 93.64(13)
C23 O4 C20 93.60(13)

loop_
_geom_bond_atom_site_label_1
_geom_bond_atom_site_label_2
_geom_bond_distance
C1 O1 1.202(2)
C1 C2 1.517(3)
C1 C5 1.528(3)
C2 O2 1.485(2)
C2 C4 1.504(3)
C2 C3 1.517(3)
C3 H3A 0.9800
C3 H3B 0.9800
C3 H3C 0.9800
C4 H4A 0.9800
C4 H4B 0.9800
C4 H4C 0.9800
C5 O2 1.460(2)
C5 C6 1.521(3)
C5 H5 1.0000
C6 N1 1.452(2)
C6 C7 1.530(3)
C6 H6 1.0000
C7 C8 1.388(3)
C7 C12 1.388(3)
C8 C9 1.392(3)
C8 H8 0.9500
C9 C10 1.375(3)
C9 H9 0.9500
C10 C11 1.375(3)
C10 H10 0.9500
C11 C12 1.389(3)
C11 H11 0.9500
C12 H12 0.9500
C13 C18 1.393(3)
C13 C14 1.396(3)
C13 N1 1.407(3)
C14 C15 1.390(3)
C14 H14 0.9500
C15 C16 1.379(4)
C15 H15 0.9500
C16 C17 1.384(4)
C16 H16 0.9500
C17 C18 1.387(3)
C17 H17 0.9500
C18 H18 0.9500
C19 O3 1.206(2)
C19 C20 1.517(3)
C19 C23 1.526(3)
C20 O4 1.486(2)
C20 C22 1.506(3)
C20 C21 1.513(3)
C21 H21A 0.9800
C21 H21B 0.9800
C21 H21C 0.9800
C22 H22A 0.9800
C22 H22B 0.9800
C22 H22C 0.9800
C23 O4 1.459(2)
C23 C24 1.518(3)
C23 H23 1.0000
C24 N2 1.450(2)
C24 C25 1.530(3)
C24 H24 1.0000
C25 C26 1.383(3)
C25 C30 1.386(3)
C26 C27 1.408(4)
C26 H26 0.9500
C27 C28 1.375(4)
C27 H27 0.9500
C28 C29 1.362(4)
C28 H28 0.9500
C29 C30 1.388(3)
C29 H29 0.9500
C30 H30 0.9500
C31 C32 1.393(3)
C31 C36 1.397(3)
C31 N2 1.405(3)
C32 C33 1.392(3)
C32 H32 0.9500
C33 C34 1.377(3)
C33 H33 0.9500
C34 C35 1.383(3)
C34 H34 0.9500
C35 C36 1.382(3)
C35 H35 0.9500
C36 H36 0.9500
N1 H1 0.9772
N2 H2 0.9437
